data_4320265
loop_
_publ_author_name
'Maria Calleja'
'Karin Johnson'
'Warwick J. Belcher'
'Jonathan W. Steed'

_publ_section_title
;
 Oxonium Ions from Aqua Regia: Isolation by Hydrogen Bonding to Crown
 Ethers
;
_journal_name_full 'Inorganic Chemistry'
_journal_page_first 4978
_journal_page_last 4985
_journal_paper_doi 10.1021/ic010468i
_journal_volume 40
_journal_year 2001
_chemical_formula_sum 'C16 H26 Au Cl4 N O9'
_chemical_formula_weight 715.14
_chemical_name_common compound_7
_chemical_name_systematic
; 
  ? 
;
_space_group_IT_number 2
_symmetry_cell_setting triclinic
_symmetry_space_group_name_Hall '-P 1'
_symmetry_space_group_name_H-M 'P -1'
_atom_sites_solution_hydrogens geom
_atom_sites_solution_primary direct
_atom_sites_solution_secondary difmap
_audit_creation_method SHELXL-97
_cell_angle_alpha 77.395(6)
_cell_angle_beta 79.995(6)
_cell_angle_gamma 82.499(5)
_cell_formula_units_Z 2
_cell_length_a 7.1538(7)
_cell_length_b 11.2743(11)
_cell_length_c 15.4753(11)
_cell_measurement_temperature 123(2)
_cell_volume 1193.95(19)
_computing_cell_refinement DENZO-SMN
_computing_data_collection 'Nonius Collect'
_computing_data_reduction DENZO-SMN
_computing_molecular_graphics 'Xseed (Barbour, 1999)'
_computing_structure_refinement 'SHELXL-97 (Sheldrick, 1997)'
_computing_structure_solution 'SHELXS-97 (Sheldrick, 1990)'
_diffrn_ambient_temperature 293(2)
_diffrn_measured_fraction_theta_full 0.993
_diffrn_measured_fraction_theta_max 0.993
_diffrn_measurement_device_type KappaCCD
_diffrn_measurement_method '2o phi + omega frames'
_diffrn_radiation_monochromator graphite
_diffrn_radiation_source 'fine-focus sealed tube'
_diffrn_radiation_type MoK\a
_diffrn_radiation_wavelength 0.71073
_diffrn_reflns_av_R_equivalents 0.0785
_diffrn_reflns_av_sigmaI/netI 0.0962
_diffrn_reflns_limit_h_max 8
_diffrn_reflns_limit_h_min -8
_diffrn_reflns_limit_k_max 13
_diffrn_reflns_limit_k_min -13
_diffrn_reflns_limit_l_max 18
_diffrn_reflns_limit_l_min -18
_diffrn_reflns_number 7006
_diffrn_reflns_theta_full 25.00
_diffrn_reflns_theta_max 25.00
_diffrn_reflns_theta_min 2.73
_exptl_absorpt_coefficient_mu 6.655
_exptl_absorpt_correction_type Scalepack
_exptl_absorpt_process_details 'Otwinowski & Minor, 1996'
_exptl_crystal_colour orange
_exptl_crystal_density_diffrn 1.989
_exptl_crystal_density_method 'not measured'
_exptl_crystal_description plate
_exptl_crystal_F_000 696
_exptl_crystal_size_max 0.25
_exptl_crystal_size_mid 0.2
_exptl_crystal_size_min 0.05
_refine_diff_density_max 1.953
_refine_diff_density_min -1.614
_refine_diff_density_rms 0.207
_refine_ls_extinction_coef 0.0031(6)
_refine_ls_extinction_expression Fc^*^=kFc[1+0.001xFc^2^\l^3^/sin(2\q)]^-1/4^
_refine_ls_extinction_method SHELXL
_refine_ls_goodness_of_fit_ref 1.069
_refine_ls_hydrogen_treatment mixed
_refine_ls_matrix_type full
_refine_ls_number_parameters 240
_refine_ls_number_reflns 4182
_refine_ls_number_restraints 0
_refine_ls_restrained_S_all 1.069
_refine_ls_R_factor_all 0.0839
_refine_ls_R_factor_gt 0.0544
_refine_ls_shift/su_max 0.000
_refine_ls_shift/su_mean 0.000
_refine_ls_structure_factor_coef Fsqd
_refine_ls_weighting_details 'calc w=1/[\s^2^(Fo^2^)+(0.0000P)^2^+9.1645P] where P=(Fo^2^+2Fc^2^)/3'
_refine_ls_weighting_scheme calc
_refine_ls_wR_factor_gt 0.1012
_refine_ls_wR_factor_ref 0.1109
_reflns_number_gt 3147
_reflns_number_total 4182
_reflns_threshold_expression >2sigma(I)
_cod_data_source_file ic010468i_7.cif
_cod_data_source_block aub182_(p-1)
_cod_original_cell_volume 1193.9(4)
_cod_database_code 4320265

loop_
_symmetry_equiv_pos_as_xyz
'x, y, z'
'-x, -y, -z'

loop_
_atom_site_label
_atom_site_type_symbol
_atom_site_fract_x
_atom_site_fract_y
_atom_site_fract_z
_atom_site_U_iso_or_equiv
_atom_site_adp_type
_atom_site_occupancy
_atom_site_symmetry_multiplicity
_atom_site_calc_flag
_atom_site_refinement_flags
_atom_site_disorder_assembly
_atom_site_disorder_group
Au1 Au 1.0000 1.5000 0.5000 0.0293(2) Uani 1 2 d S . .
Cl1 Cl 1.0661(3) 1.6559(2) 0.55819(18) 0.0459(7) Uani 1 1 d . . .
O1 O -0.1003(15) 1.1061(10) 0.8021(9) 0.026(3) Uiso 0.611(10) 1 d P A 1
N1 N -0.4345(17) 1.1132(11) 1.1066(8) 0.030(3) Uiso 0.611(10) 1 d P A 1
C1 C -0.157(2) 1.2334(14) 0.7662(12) 0.027(4) Uiso 0.611(10) 1 d P A 1
H1A H -0.2560 1.2664 0.8084 0.033 Uiso 0.611(10) 1 calc PR A 1
H1B H -0.2067 1.2409 0.7105 0.033 Uiso 0.611(10) 1 calc PR A 1
Au2 Au 0.5000 0.5000 1.0000 0.0415(2) Uani 1 2 d S . .
Cl2 Cl 1.2953(3) 1.5006(2) 0.41500(17) 0.0394(6) Uani 1 1 d . . .
O2 O 0.1564(18) 1.2468(12) 0.6858(9) 0.034(4) Uiso 0.611(10) 1 d P A 1
C2 C 0.015(2) 1.3007(17) 0.7503(13) 0.029(4) Uiso 0.611(10) 1 d P A 1
H2A H -0.0166 1.3867 0.7266 0.035 Uiso 0.611(10) 1 calc PR A 1
H2B H 0.0646 1.2931 0.8060 0.035 Uiso 0.611(10) 1 calc PR A 1
Cl3 Cl 0.3641(5) 0.4217(3) 0.9056(3) 0.0734(10) Uani 1 1 d . . .
O3 O 0.5030(8) 1.1243(5) 0.6234(4) 0.0299(14) Uiso 1 1 d . . .
C3 C 0.327(3) 1.305(2) 0.6603(15) 0.033(6) Uiso 0.611(10) 1 d P A 1
H3A H 0.3941 1.2943 0.7114 0.039 Uiso 0.611(10) 1 calc PR A 1
H3B H 0.2991 1.3916 0.6382 0.039 Uiso 0.611(10) 1 calc PR A 1
Cl4 Cl 0.2067(5) 0.5337(3) 1.0803(3) 0.1014(16) Uani 1 1 d . . .
O4 O 0.5694(8) 0.8754(6) 0.6309(4) 0.0317(14) Uiso 1 1 d . . .
C4 C 0.447(3) 1.248(2) 0.5892(15) 0.034(7) Uiso 0.611(10) 1 d P A 1
H4A H 0.3755 1.2539 0.5403 0.041 Uiso 0.611(10) 1 calc PR A 1
H4B H 0.5591 1.2918 0.5659 0.041 Uiso 0.611(10) 1 calc PR A 1
O5 O 0.275(2) 0.7676(13) 0.7619(10) 0.027(4) Uiso 0.611(10) 1 d P A 1
C5 C 0.6619(13) 1.0706(8) 0.5697(6) 0.034(2) Uiso 1 1 d . A .
H5A H 0.7662 1.1219 0.5560 0.041 Uiso 1 1 calc R . .
H5B H 0.6252 1.0634 0.5137 0.041 Uiso 1 1 calc R . .
O6 O -0.0389(9) 0.8828(6) 0.8415(4) 0.0343(15) Uiso 1 1 d . . .
C6 C 0.7236(13) 0.9479(8) 0.6202(6) 0.034(2) Uiso 1 1 d . A .
H6A H 0.8370 0.9122 0.5872 0.041 Uiso 1 1 calc R . .
H6B H 0.7518 0.9536 0.6781 0.041 Uiso 1 1 calc R . .
O7 O 0.2119(8) 0.9983(5) 0.6837(4) 0.0313(14) Uani 1 1 d . . .
C7 C 0.606(4) 0.759(3) 0.6969(17) 0.036(8) Uiso 0.611(10) 1 d P A 1
H7A H 0.6360 0.7759 0.7515 0.043 Uiso 0.611(10) 1 calc PR A 1
H7B H 0.7122 0.7074 0.6718 0.043 Uiso 0.611(10) 1 calc PR A 1
O8 O -0.4702(13) 1.2231(9) 1.0855(6) 0.029(3) Uiso 0.611(10) 1 d P A 1
C8 C 0.423(3) 0.697(2) 0.7152(15) 0.032(7) Uiso 0.611(10) 1 d P A 1
H8A H 0.3874 0.6902 0.6591 0.039 Uiso 0.611(10) 1 calc PR A 1
H8B H 0.4429 0.6159 0.7510 0.039 Uiso 0.611(10) 1 calc PR A 1
O9 O -0.488(2) 1.0544(16) 1.1784(11) 0.036(5) Uiso 0.611(10) 1 d P A 1
C9 C 0.100(3) 0.710(2) 0.7907(15) 0.027(6) Uiso 0.611(10) 1 d P A 1
H9A H 0.1275 0.6222 0.8077 0.033 Uiso 0.611(10) 1 calc PR A 1
H9B H 0.0233 0.7275 0.7428 0.033 Uiso 0.611(10) 1 calc PR A 1
C10 C -0.005(3) 0.7623(17) 0.8712(13) 0.026(5) Uiso 0.611(10) 1 d P A 1
H10A H -0.1243 0.7259 0.8940 0.032 Uiso 0.611(10) 1 calc PR A 1
H10B H 0.0723 0.7460 0.9188 0.032 Uiso 0.611(10) 1 calc PR A 1
C11 C -0.128(2) 0.9272(17) 0.9125(11) 0.019(4) Uiso 0.611(10) 1 d P A 1
C12 C -0.163(2) 1.0532(18) 0.8895(10) 0.017(3) Uiso 0.611(10) 1 d P A 1
C13 C -0.264(2) 1.1180(15) 0.9538(10) 0.024(3) Uiso 0.611(10) 1 d P A 1
H13 H -0.2920 1.2022 0.9399 0.029 Uiso 0.611(10) 1 calc PR A 1
C14 C -0.319(2) 1.0516(19) 1.0380(10) 0.020(4) Uiso 0.611(10) 1 d P A 1
C15 C -0.283(2) 0.9264(15) 1.0644(10) 0.026(3) Uiso 0.611(10) 1 d P A 1
H15 H -0.3224 0.8856 1.1225 0.032 Uiso 0.611(10) 1 calc PR A 1
C16 C -0.183(2) 0.8646(17) 0.9982(10) 0.025(3) Uiso 0.611(10) 1 d P A 1
H16 H -0.1540 0.7805 1.0124 0.030 Uiso 0.611(10) 1 calc PR A 1
O9A O -0.326(2) 0.8533(16) 1.1632(11) 0.040(5) Uiso 0.389(10) 1 d P A 2
O1A O -0.129(3) 1.1221(17) 0.7705(13) 0.030(5) Uiso 0.389(10) 1 d P A 2
C1A C -0.156(3) 1.252(2) 0.729(2) 0.029(6) Uiso 0.389(10) 1 d P A 2
H1A1 H -0.2629 1.2905 0.7636 0.035 Uiso 0.389(10) 1 calc PR A 2
H1A2 H -0.1885 1.2584 0.6693 0.035 Uiso 0.389(10) 1 calc PR A 2
O2A O 0.139(2) 1.2679(17) 0.6592(13) 0.024(5) Uiso 0.389(10) 1 d P A 2
C2A C 0.015(4) 1.318(3) 0.721(2) 0.028(7) Uiso 0.389(10) 1 d P A 2
H2A1 H -0.0125 1.4050 0.7003 0.033 Uiso 0.389(10) 1 calc PR A 2
H2A2 H 0.0632 1.3031 0.7775 0.033 Uiso 0.389(10) 1 calc PR A 2
C3A C 0.320(4) 1.318(3) 0.638(2) 0.025(9) Uiso 0.389(10) 1 d P A 2
H3A1 H 0.3788 1.3069 0.6914 0.030 Uiso 0.389(10) 1 calc PR A 2
H3A2 H 0.3032 1.4049 0.6127 0.030 Uiso 0.389(10) 1 calc PR A 2
C4A C 0.445(5) 1.250(3) 0.569(2) 0.024(9) Uiso 0.389(10) 1 d P A 2
H4A1 H 0.3738 1.2422 0.5231 0.029 Uiso 0.389(10) 1 calc PR A 2
H4A2 H 0.5566 1.2919 0.5411 0.029 Uiso 0.389(10) 1 calc PR A 2
O5A O 0.268(3) 0.771(2) 0.7418(15) 0.023(7) Uiso 0.389(10) 1 d P A 2
C7A C 0.590(4) 0.761(3) 0.681(2) 0.015(8) Uiso 0.389(10) 1 d P A 2
H7A1 H 0.6211 0.7651 0.7392 0.017 Uiso 0.389(10) 1 calc PR A 2
H7A2 H 0.6955 0.7131 0.6519 0.017 Uiso 0.389(10) 1 calc PR A 2
C8A C 0.417(4) 0.699(2) 0.695(2) 0.010(7) Uiso 0.389(10) 1 d P A 2
H8A1 H 0.3838 0.6947 0.6374 0.012 Uiso 0.389(10) 1 calc PR A 2
H8A2 H 0.4352 0.6172 0.7294 0.012 Uiso 0.389(10) 1 calc PR A 2
C9A C 0.096(5) 0.712(3) 0.771(2) 0.027(10) Uiso 0.389(10) 1 d P A 2
H9A1 H 0.1240 0.6246 0.7751 0.032 Uiso 0.389(10) 1 calc PR A 2
H9A2 H 0.0092 0.7418 0.7272 0.032 Uiso 0.389(10) 1 calc PR A 2
C10A C 0.008(4) 0.738(3) 0.857(2) 0.025(8) Uiso 0.389(10) 1 d P A 2
H10C H 0.0937 0.7100 0.9010 0.030 Uiso 0.389(10) 1 calc PR A 2
H10D H -0.1085 0.6978 0.8783 0.030 Uiso 0.389(10) 1 calc PR A 2
C11A C -0.144(4) 0.970(3) 0.8958(18) 0.025(7) Uiso 0.389(10) 1 d P A 2
C12A C -0.180(4) 1.093(3) 0.860(2) 0.030(7) Uiso 0.389(10) 1 d P A 2
C13A C -0.264(3) 1.171(2) 0.9163(16) 0.028(5) Uiso 0.389(10) 1 d P A 2
H13A H -0.2789 1.2548 0.8930 0.033 Uiso 0.389(10) 1 calc PR A 2
C14A C -0.324(3) 1.130(2) 1.0034(17) 0.031(6) Uiso 0.389(10) 1 d P A 2
H14A H -0.3807 1.1853 1.0393 0.037 Uiso 0.389(10) 1 calc PR A 2
C15A C -0.301(3) 1.006(3) 1.0407(14) 0.013(6) Uiso 0.389(10) 1 d P A 2
C16A C -0.202(4) 0.922(3) 0.9874(18) 0.036(7) Uiso 0.389(10) 1 d P A 2
H16A H -0.1763 0.8402 1.0121 0.043 Uiso 0.389(10) 1 calc PR A 2
N1A N -0.364(3) 0.9548(18) 1.1345(12) 0.030(5) Uiso 0.389(10) 1 d P A 2
O8A O -0.471(3) 1.026(2) 1.1815(15) 0.032(8) Uiso 0.389(10) 1 d P A 2
H71 H 0.1538 1.0353 0.7158 0.039 Uiso 1 1 d R . .
H73 H 0.2219 0.9224 0.7140 0.039 Uiso 1 1 d R . .
H72 H 0.3231 1.0073 0.6812 0.039 Uiso 1 1 d R . .

loop_
_atom_site_aniso_label
_atom_site_aniso_U_11
_atom_site_aniso_U_22
_atom_site_aniso_U_33
_atom_site_aniso_U_23
_atom_site_aniso_U_13
_atom_site_aniso_U_12
Au1 0.0224(3) 0.0261(3) 0.0394(3) -0.0129(2) 0.0061(2) -0.0056(2)
Cl1 0.0330(13) 0.0458(16) 0.0635(16) -0.0312(13) 0.0155(11) -0.0169(11)
Au2 0.0341(4) 0.0203(3) 0.0645(4) 0.0016(3) -0.0052(3) -0.0028(2)
Cl2 0.0262(12) 0.0379(14) 0.0547(15) -0.0204(12) 0.0110(10) -0.0094(10)
Cl3 0.089(3) 0.0357(17) 0.102(3) -0.0021(17) -0.045(2) -0.0103(16)
Cl4 0.066(2) 0.068(2) 0.170(4) -0.059(3) 0.051(2) -0.0370(19)
O7 0.022(3) 0.032(4) 0.038(4) -0.012(3) 0.005(3) -0.002(3)

loop_
_atom_type_symbol
_atom_type_description
_atom_type_scat_dispersion_real
_atom_type_scat_dispersion_imag
_atom_type_scat_source
C C 0.0033 0.0016 'International Tables Vol C Tables 4.2.6.8 and 6.1.1.4'
H H 0.0000 0.0000 'International Tables Vol C Tables 4.2.6.8 and 6.1.1.4'
O O 0.0106 0.0060 'International Tables Vol C Tables 4.2.6.8 and 6.1.1.4'
Cl Cl 0.1484 0.1585 'International Tables Vol C Tables 4.2.6.8 and 6.1.1.4'
Au Au -2.0133 8.8022 'International Tables Vol C Tables 4.2.6.8 and 6.1.1.4'
N N 0.0061 0.0033 'International Tables Vol C Tables 4.2.6.8 and 6.1.1.4'

loop_
_geom_angle_atom_site_label_1
_geom_angle_atom_site_label_2
_geom_angle_atom_site_label_3
_geom_angle
_geom_angle_site_symmetry_1
_geom_angle_site_symmetry_3
_geom_angle_publ_flag
Cl1 Au1 Cl1 180.000(1) . 2_786 ?
Cl1 Au1 Cl2 89.65(8) . . ?
Cl1 Au1 Cl2 90.35(8) 2_786 . ?
Cl1 Au1 Cl2 90.35(8) . 2_786 ?
Cl1 Au1 Cl2 89.65(8) 2_786 2_786 ?
Cl2 Au1 Cl2 180.000(1) . 2_786 ?
C12 O1 C1 121.1(13) . . ?
O9 N1 O8 123.8(14) . . ?
O9 N1 C14 119.3(15) . . ?
O8 N1 C14 116.8(13) . . ?
O1 C1 C2 107.3(13) . . ?
Cl3 Au2 Cl3 180.000(1) 2_667 . ?
Cl3 Au2 Cl4 89.50(16) 2_667 2_667 ?
Cl3 Au2 Cl4 90.50(16) . 2_667 ?
Cl3 Au2 Cl4 90.50(16) 2_667 . ?
Cl3 Au2 Cl4 89.50(16) . . ?
Cl4 Au2 Cl4 180.000(1) 2_667 . ?
C3 O2 C2 114.2(14) . . ?
O2 C2 C1 107.2(14) . . ?
C4 O3 C5 114.9(11) . . ?
C4 O3 C4A 11.3(17) . . ?
C5 O3 C4A 106.9(13) . . ?
O2 C3 C4 107.7(18) . . ?
C7A O4 C6 116.3(15) . . ?
C7A O4 C7 9.7(19) . . ?
C6 O4 C7 108.9(11) . . ?
O3 C4 C3 110.3(18) . . ?
C8 O5 C9 113.9(16) . . ?
O3 C5 C6 108.8(7) . . ?
C11 O6 C10 105.6(12) . . ?
C11 O6 C11A 19.7(12) . . ?
C10 O6 C11A 125.1(16) . . ?
C11 O6 C10A 116.0(14) . . ?
C10 O6 C10A 10.9(15) . . ?
C11A O6 C10A 135.2(18) . . ?
O4 C6 C5 106.5(8) . . ?
O4 C7 C8 105.2(18) . . ?
O5 C8 C7 109.8(18) . . ?
O5 C9 C10 106.7(16) . . ?
O6 C10 C9 106.3(15) . . ?
O6 C11 C16 128.4(16) . . ?
O6 C11 C12 110.2(13) . . ?
C16 C11 C12 121.4(14) . . ?
O1 C12 C11 116.3(13) . . ?
O1 C12 C13 124.2(17) . . ?
C11 C12 C13 119.5(14) . . ?
C14 C13 C12 117.2(16) . . ?
C13 C14 C15 125.2(15) . . ?
C13 C14 N1 119.7(17) . . ?
C15 C14 N1 115.0(13) . . ?
C14 C15 C16 116.0(15) . . ?
C11 C16 C15 120.7(16) . . ?
C12A O1A C1A 116(2) . . ?
O1A C1A C2A 113(2) . . ?
C2A O2A C3A 113(2) . . ?
O2A C2A C1A 102(2) . . ?
O2A C3A C4A 107(2) . . ?
O3 C4A C3A 105(2) . . ?
C9A O5A C8A 113(2) . . ?
O4 C7A C8A 111(2) . . ?
O5A C8A C7A 107(2) . . ?
O5A C9A C10A 109(3) . . ?
C9A C10A O6 106(2) . . ?
C12A C11A C16A 121(3) . . ?
C12A C11A O6 122(2) . . ?
C16A C11A O6 117(3) . . ?
O1A C12A C13A 127(3) . . ?
O1A C12A C11A 113(2) . . ?
C13A C12A C11A 120(3) . . ?
C14A C13A C12A 122(3) . . ?
C13A C14A C15A 121(2) . . ?
C14A C15A C16A 120(2) . . ?
C14A C15A N1A 124(2) . . ?
C16A C15A N1A 116(3) . . ?
C11A C16A C15A 117(3) . . ?
O9A N1A O8A 122(2) . . ?
O9A N1A C15A 120(2) . . ?
O8A N1A C15A 117(2) . . ?

loop_
_geom_bond_atom_site_label_1
_geom_bond_atom_site_label_2
_geom_bond_distance
_geom_bond_site_symmetry_2
_geom_bond_publ_flag
Au1 Cl1 2.277(2) . ?
Au1 Cl1 2.277(2) 2_786 ?
Au1 Cl2 2.286(2) . ?
Au1 Cl2 2.286(2) 2_786 ?
O1 C12 1.375(19) . ?
O1 C1 1.454(19) . ?
N1 O9 1.190(19) . ?
N1 O8 1.215(14) . ?
N1 C14 1.47(2) . ?
C1 C2 1.49(2) . ?
Au2 Cl3 2.267(3) 2_667 ?
Au2 Cl3 2.267(3) . ?
Au2 Cl4 2.276(3) 2_667 ?
Au2 Cl4 2.276(3) . ?
O2 C3 1.42(2) . ?
O2 C2 1.46(2) . ?
O3 C4 1.41(2) . ?
O3 C5 1.436(10) . ?
O3 C4A 1.52(4) . ?
C3 C4 1.48(3) . ?
O4 C7A 1.36(3) . ?
O4 C6 1.423(11) . ?
O4 C7 1.50(3) . ?
O5 C8 1.43(3) . ?
O5 C9 1.44(3) . ?
C5 C6 1.486(13) . ?
O6 C11 1.334(15) . ?
O6 C10 1.340(19) . ?
O6 C11A 1.48(3) . ?
O6 C10A 1.60(3) . ?
C7 C8 1.52(3) . ?
C9 C10 1.53(3) . ?
C11 C16 1.38(2) . ?
C11 C12 1.39(2) . ?
C12 C13 1.40(2) . ?
C13 C14 1.37(2) . ?
C14 C15 1.38(2) . ?
C15 C16 1.405(19) . ?
O9A N1A 1.15(2) . ?
O1A C12A 1.35(3) . ?
O1A C1A 1.47(3) . ?
C1A C2A 1.49(4) . ?
O2A C2A 1.35(3) . ?
O2A C3A 1.44(4) . ?
C3A C4A 1.54(4) . ?
O5A C9A 1.43(4) . ?
O5A C8A 1.44(3) . ?
C7A C8A 1.46(4) . ?
C9A C10A 1.45(4) . ?
C11A C12A 1.39(4) . ?
C11A C16A 1.41(4) . ?
C12A C13A 1.38(3) . ?
C13A C14A 1.34(3) . ?
C14A C15A 1.39(4) . ?
C15A C16A 1.43(4) . ?
C15A N1A 1.46(3) . ?
N1A O8A 1.29(3) . ?

loop_
_geom_hbond_atom_site_label_D
_geom_hbond_atom_site_label_H
_geom_hbond_atom_site_label_A
_geom_hbond_distance_DH
_geom_hbond_distance_HA
_geom_hbond_distance_DA
_geom_hbond_angle_DHA
_geom_hbond_site_symmetry_A
O7 H71 O1 0.75 2.23 2.943(12) 158.8 .
O7 H71 O1A 0.75 2.24 2.912(18) 149.6 .
O7 H71 O2 0.75 2.33 2.784(14) 120.0 .
O7 H71 O2A 0.75 2.57 2.967(19) 114.8 .
O7 H73 O5A 0.88 1.68 2.53(2) 163.2 .
O7 H73 O5 0.88 1.76 2.635(16) 170.8 .
O7 H73 O6 0.88 2.47 2.929(8) 112.5 .
O7 H72 O3 0.81 1.93 2.597(8) 139.2 .
O7 H72 O4 0.81 2.29 2.823(8) 123.6 .
O7 H72 O8A 0.81 2.47 2.97(2) 121.3 2_577
O7 H72 O9 0.81 2.57 3.068(18) 121.2 2_577

loop_
_geom_torsion_atom_site_label_1
_geom_torsion_atom_site_label_2
_geom_torsion_atom_site_label_3
_geom_torsion_atom_site_label_4
_geom_torsion
_geom_torsion_site_symmetry_1
_geom_torsion_site_symmetry_2
_geom_torsion_site_symmetry_3
_geom_torsion_site_symmetry_4
_geom_torsion_publ_flag
C12 O1 C1 C2 111.0(15) . . . . ?
C3 O2 C2 C1 177.3(16) . . . . ?
O1 C1 C2 O2 60.4(18) . . . . ?
C2 O2 C3 C4 -174.7(17) . . . . ?
C5 O3 C4 C3 -162.3(14) . . . . ?
C4A O3 C4 C3 151(12) . . . . ?
O2 C3 C4 O3 -65(2) . . . . ?
C4 O3 C5 C6 171.3(12) . . . . ?
C4A O3 C5 C6 179.9(15) . . . . ?
C7A O4 C6 C5 -175.5(15) . . . . ?
C7 O4 C6 C5 -168.7(12) . . . . ?
O3 C5 C6 O4 64.4(9) . . . . ?
C7A O4 C7 C8 -48(12) . . . . ?
C6 O4 C7 C8 171.3(13) . . . . ?
C9 O5 C8 C7 -173.8(18) . . . . ?
O4 C7 C8 O5 -67(2) . . . . ?
C8 O5 C9 C10 155.0(17) . . . . ?
C11 O6 C10 C9 -179.0(14) . . . . ?
C11A O6 C10 C9 177.8(16) . . . . ?
C10A O6 C10 C9 18(8) . . . . ?
O5 C9 C10 O6 61(2) . . . . ?
C10 O6 C11 C16 -3(2) . . . . ?
C11A O6 C11 C16 170(5) . . . . ?
C10A O6 C11 C16 1(2) . . . . ?
C10 O6 C11 C12 177.9(13) . . . . ?
C11A O6 C11 C12 -10(4) . . . . ?
C10A O6 C11 C12 -178.7(15) . . . . ?
C1 O1 C12 C11 169.3(13) . . . . ?
C1 O1 C12 C13 -9(2) . . . . ?
O6 C11 C12 O1 -0.9(18) . . . . ?
C16 C11 C12 O1 179.5(14) . . . . ?
O6 C11 C12 C13 177.1(12) . . . . ?
C16 C11 C12 C13 -2(2) . . . . ?
O1 C12 C13 C14 179.1(13) . . . . ?
C11 C12 C13 C14 1(2) . . . . ?
C12 C13 C14 C15 0(2) . . . . ?
C12 C13 C14 N1 -176.5(13) . . . . ?
O9 N1 C14 C13 177.3(15) . . . . ?
O8 N1 C14 C13 -2(2) . . . . ?
O9 N1 C14 C15 0(2) . . . . ?
O8 N1 C14 C15 -179.5(12) . . . . ?
C13 C14 C15 C16 -1(2) . . . . ?
N1 C14 C15 C16 176.2(13) . . . . ?
O6 C11 C16 C15 -177.5(14) . . . . ?
C12 C11 C16 C15 2(2) . . . . ?
C14 C15 C16 C11 0(2) . . . . ?
C12A O1A C1A C2A 92(3) . . . . ?
C3A O2A C2A C1A 179(2) . . . . ?
O1A C1A C2A O2A 69(3) . . . . ?
C2A O2A C3A C4A 178(3) . . . . ?
C4 O3 C4A C3A -27(9) . . . . ?
C5 O3 C4A C3A -163.3(18) . . . . ?
O2A C3A C4A O3 -74(3) . . . . ?
C6 O4 C7A C8A 174.6(17) . . . . ?
C7 O4 C7A C8A 133(14) . . . . ?
C9A O5A C8A C7A -172(3) . . . . ?
O4 C7A C8A O5A -61(3) . . . . ?
C8A O5A C9A C10A 144(3) . . . . ?
O5A C9A C10A O6 61(3) . . . . ?
C11 O6 C10A C9A 177.8(19) . . . . ?
C10 O6 C10A C9A -164(11) . . . . ?
C11A O6 C10A C9A 172(2) . . . . ?
C11 O6 C11A C12A 173(6) . . . . ?
C10 O6 C11A C12A -178(2) . . . . ?
C10A O6 C11A C12A -172(2) . . . . ?
C11 O6 C11A C16A -5(3) . . . . ?
C10 O6 C11A C16A 4(3) . . . . ?
C10A O6 C11A C16A 10(3) . . . . ?
C1A O1A C12A C13A 3(4) . . . . ?
C1A O1A C12A C11A -178(2) . . . . ?
C16A C11A C12A O1A -175(2) . . . . ?
O6 C11A C12A O1A 7(3) . . . . ?
C16A C11A C12A C13A 4(4) . . . . ?
O6 C11A C12A C13A -174(2) . . . . ?
O1A C12A C13A C14A 174(2) . . . . ?
C11A C12A C13A C14A -5(4) . . . . ?
C12A C13A C14A C15A 1(4) . . . . ?
C13A C14A C15A C16A 4(3) . . . . ?
C13A C14A C15A N1A -179(2) . . . . ?
C12A C11A C16A C15A 1(4) . . . . ?
O6 C11A C16A C15A 179.2(19) . . . . ?
C14A C15A C16A C11A -5(4) . . . . ?
N1A C15A C16A C11A 178(2) . . . . ?
C14A C15A N1A O9A -173(2) . . . . ?
C16A C15A N1A O9A 4(3) . . . . ?
C14A C15A N1A O8A 11(3) . . . . ?
C16A C15A N1A O8A -173(2) . . . . ?
